data_4501538
loop_
_publ_author_name
'Lama, Prem'
'Aijaz, Arshad'
'Neogi, Subhadip'
'Barbour, Leonard J.'
'Bharadwaj, Parimal K.'

_publ_section_title
;
 Microporous La(III) Metal&#x2212;Organic Framework Using a Semirigid
 Tricarboxylic Ligand: Synthesis, Single-Crystal to Single-Crystal
 Sorption Properties, and Gas Adsorption Studies
;
_journal_issue 8
_journal_name_full 'Crystal Growth &amp; Design'
_journal_page_first 3410
_journal_paper_doi 10.1021/cg100078b
_journal_volume 10
_journal_year 2010
_chemical_formula_moiety 'C17 H19 La O12'
_chemical_formula_sum 'C17 H19 La O12'
_chemical_formula_weight 554.23
_chemical_name_systematic
;
 ?
;
_space_group_IT_number 2
_symmetry_cell_setting triclinic
_symmetry_space_group_name_Hall '-P 1'
_symmetry_space_group_name_H-M 'P -1'
_atom_sites_solution_hydrogens geom
_atom_sites_solution_primary direct
_atom_sites_solution_secondary difmap
_audit_creation_method SHELXL-97
_cell_angle_alpha 92.329(5)
_cell_angle_beta 98.804(6)
_cell_angle_gamma 110.796(5)
_cell_formula_units_Z 2
_cell_length_a 9.480(7)
_cell_length_b 9.968(5)
_cell_length_c 11.255(4)
_cell_measurement_reflns_used 999
_cell_measurement_temperature 100(2)
_cell_measurement_theta_max 27.80
_cell_measurement_theta_min 2.20
_cell_volume 977.3(9)
_computing_cell_refinement 'SAINT 6.45 ( Bruker, 2003)'
_computing_data_collection 'SMART 5.628 (Bruker, 2003)'
_computing_data_reduction 'SAINT 6.45 ( Bruker, 2003)'
_computing_molecular_graphics 'DIAMOND 2.1e'
_computing_structure_refinement 'SHELXL-97 (Sheldrick, 1997)'
_computing_structure_solution SIR-97
_diffrn_ambient_temperature 100(2)
_diffrn_measured_fraction_theta_full 0.989
_diffrn_measured_fraction_theta_max 0.989
_diffrn_measurement_device_type 'BRUKER SMART APEX'
_diffrn_measurement_method /w-scans
_diffrn_radiation_monochromator graphite
_diffrn_radiation_source 'fine-focus sealed tube'
_diffrn_radiation_type MoK\a
_diffrn_radiation_wavelength 0.71073
_diffrn_reflns_av_R_equivalents 0.0182
_diffrn_reflns_av_sigmaI/netI 0.0410
_diffrn_reflns_limit_h_max 9
_diffrn_reflns_limit_h_min -12
_diffrn_reflns_limit_k_max 12
_diffrn_reflns_limit_k_min -13
_diffrn_reflns_limit_l_max 14
_diffrn_reflns_limit_l_min -14
_diffrn_reflns_number 6417
_diffrn_reflns_theta_full 27.81
_diffrn_reflns_theta_max 27.81
_diffrn_reflns_theta_min 2.20
_exptl_absorpt_coefficient_mu 2.250
_exptl_absorpt_correction_T_max 0.7740
_exptl_absorpt_correction_T_min 0.6875
_exptl_absorpt_correction_type empirical
_exptl_absorpt_process_details SADABS
_exptl_crystal_colour colorless
_exptl_crystal_density_diffrn 1.883
_exptl_crystal_density_method 'not measured'
_exptl_crystal_description prism
_exptl_crystal_F_000 548
_exptl_crystal_size_max 0.18
_exptl_crystal_size_mid 0.14
_exptl_crystal_size_min 0.12
_refine_diff_density_max 1.688
_refine_diff_density_min -2.252
_refine_diff_density_rms 0.442
_refine_ls_extinction_method none
_refine_ls_goodness_of_fit_ref 1.264
_refine_ls_hydrogen_treatment refU
_refine_ls_matrix_type full
_refine_ls_number_parameters 265
_refine_ls_number_reflns 4593
_refine_ls_number_restraints 9
_refine_ls_restrained_S_all 1.264
_refine_ls_R_factor_all 0.0756
_refine_ls_R_factor_gt 0.0507
_refine_ls_shift/su_max 0.000
_refine_ls_shift/su_mean 0.000
_refine_ls_structure_factor_coef Fsqd
_refine_ls_weighting_details 'calc w=1/[\s^2^(Fo^2^)+(0.0001P)^2^+29.1851P] where P=(Fo^2^+2Fc^2^)/3'
_refine_ls_weighting_scheme calc
_refine_ls_wR_factor_gt 0.1145
_refine_ls_wR_factor_ref 0.1797
_reflns_number_gt 4015
_reflns_number_total 4593
_reflns_threshold_expression >2sigma(I)
_cod_data_source_file cg100078b_si_002.cif
_cod_data_source_block Compound1a
_cod_depositor_comments
;
The following automatic conversions were performed:

'_symmetry_cell_setting' value 'Triclinic' changed to 'triclinic'
according to /home/saulius/struct/CIF-dictionaries/cif_core.dic
dictionary named 'cif_core.dic' version 2.4.2 from 2011-04-26.

Automatic conversion script
Id: cif_fix_values 1715 2011-07-08 13:25:40Z adriana 
;
_cod_original_sg_symbol_H-M P-1
_cod_database_code 4501538

loop_
_symmetry_equiv_pos_as_xyz
'x, y, z'
'-x, -y, -z'

loop_
_atom_site_label
_atom_site_type_symbol
_atom_site_fract_x
_atom_site_fract_y
_atom_site_fract_z
_atom_site_U_iso_or_equiv
_atom_site_adp_type
_atom_site_occupancy
_atom_site_symmetry_multiplicity
_atom_site_calc_flag
_atom_site_refinement_flags
La1 La 0.28370(6) 0.04439(5) -0.01522(5) 0.01284(15) Uani 1 1 d .
O1 O 0.1822(7) 0.2338(7) -0.0157(6) 0.0162(12) Uani 1 1 d .
O2 O -0.0519(8) 0.1651(7) 0.0271(6) 0.0187(13) Uani 1 1 d .
O3 O 0.5494(6) 0.7484(6) 0.1202(6) 0.0161(13) Uani 1 1 d .
O4 O 0.4231(7) 0.8943(6) 0.0805(5) 0.0121(11) Uiso 1 1 d .
O5 O -0.0567(7) 0.6025(6) 0.2664(6) 0.0149(12) Uani 1 1 d .
O6 O 0.2781(7) 0.8824(7) 0.8024(6) 0.0173(13) Uani 1 1 d .
O7 O 0.1132(7) 0.9932(7) 0.7680(6) 0.0180(13) Uani 1 1 d .
O8 O 0.479(6) 0.106(6) 0.589(4) 0.41(3) Uiso 1 1 d D
H808 H 0.4072 0.1077 0.6212 0.391 Uiso 1 1 calc R
C1 C 0.0760(9) 0.2563(9) 0.0295(7) 0.0117(15) Uiso 1 1 d .
C2 C 0.1148(10) 0.4065(9) 0.0880(7) 0.0129(15) Uiso 1 1 d .
C3 C 0.2523(10) 0.5151(9) 0.0798(8) 0.0155(16) Uani 1 1 d .
H3 H 0.3240 0.4943 0.0422 0.019 Uiso 1 1 calc R
C4 C 0.2825(10) 0.6553(10) 0.1279(8) 0.0155(17) Uani 1 1 d .
C5 C 0.4268(9) 0.7723(9) 0.1088(7) 0.0113(15) Uiso 1 1 d .
C6 C 0.1791(9) 0.6860(9) 0.1877(8) 0.0138(16) Uani 1 1 d .
H6 H 0.1972 0.7805 0.2164 0.017 Uiso 1 1 calc R
C7 C 0.0483(10) 0.5747(10) 0.2047(8) 0.0159(17) Uani 1 1 d .
C8 C 0.0120(10) 0.4363(8) 0.1520(8) 0.0142(16) Uani 1 1 d .
H8 H -0.0798 0.3637 0.1590 0.017 Uiso 1 1 calc R
C9 C 0.0006(10) 0.6723(9) 0.3826(7) 0.0133(16) Uani 1 1 d .
C10 C 0.1191(10) 0.6500(10) 0.4570(8) 0.0159(17) Uani 1 1 d .
H10 H 0.1631 0.5872 0.4304 0.019 Uiso 1 1 calc R
C11 C 0.1710(11) 0.7233(10) 0.5723(8) 0.0181(18) Uani 1 1 d .
H11 H 0.2505 0.7093 0.6233 0.022 Uiso 1 1 calc R
C12 C 0.1052(10) 0.8175(9) 0.6124(7) 0.0134(16) Uani 1 1 d .
C13 C 0.1685(10) 0.9036(9) 0.7354(8) 0.0154(17) Uani 1 1 d .
C14 C -0.0155(11) 0.8353(10) 0.5383(9) 0.0225(19) Uani 1 1 d .
H14 H -0.0612 0.8962 0.5658 0.027 Uiso 1 1 calc R
C15 C -0.0692(11) 0.7627(11) 0.4228(9) 0.023(2) Uani 1 1 d .
H15 H -0.1508 0.7744 0.3729 0.027 Uiso 1 1 calc R
C16 C 0.423(6) 0.056(5) 0.462(4) 0.21(2) Uiso 1 1 d D
H16A H 0.3466 -0.0406 0.4532 0.251 Uiso 1 1 calc R
H16B H 0.5073 0.0534 0.4239 0.251 Uiso 1 1 calc R
C17 C 0.3552(19) 0.156(2) 0.4041(14) 0.065(5) Uani 1 1 d D
H17A H 0.3222 0.1262 0.3191 0.098 Uiso 1 1 calc R
H17B H 0.4307 0.2524 0.4161 0.098 Uiso 1 1 calc R
H17C H 0.2689 0.1546 0.4397 0.098 Uiso 1 1 calc R
OW1 O 0.4913(8) 0.2170(7) 0.1526(7) 0.0196(14) Uani 1 1 d D
OW2 O 0.1884(8) 0.0399(8) 0.1914(7) 0.0238(15) Uani 1 1 d D
OW3 O 0.6139(8) 0.5134(8) 0.2014(7) 0.0251(15) Uani 1 1 d D
OW4 O 0.550(3) 0.436(3) 0.442(2) 0.178(10) Uani 1 1 d .
H1W2 H 0.232(17) 0.133(3) 0.209(15) 0.04(5) Uiso 1 1 d D
H1W3 H 0.585(18) 0.579(13) 0.174(14) 0.06(5) Uiso 1 1 d D
H2W3 H 0.710(4) 0.554(13) 0.205(12) 0.04(4) Uiso 1 1 d D
H2W2 H 0.094(7) 0.013(18) 0.204(15) 0.04(5) Uiso 1 1 d D
H2W1 H 0.570(17) 0.199(15) 0.171(13) 0.04(4) Uiso 1 1 d .
H1W1 H 0.526(10) 0.312(3) 0.148(8) 0.00(2) Uiso 1 1 d D

loop_
_atom_site_aniso_label
_atom_site_aniso_U_11
_atom_site_aniso_U_22
_atom_site_aniso_U_33
_atom_site_aniso_U_23
_atom_site_aniso_U_13
_atom_site_aniso_U_12
La1 0.0112(2) 0.0114(2) 0.0152(2) 0.00006(17) 0.00310(17) 0.00308(17)
O1 0.011(3) 0.017(3) 0.018(3) -0.001(2) 0.005(2) 0.001(2)
O2 0.021(3) 0.016(3) 0.020(3) 0.001(2) 0.004(3) 0.007(3)
O3 0.005(3) 0.009(3) 0.031(3) 0.005(2) 0.003(2) -0.002(2)
O5 0.009(3) 0.014(3) 0.019(3) -0.004(2) 0.003(2) 0.002(2)
O6 0.016(3) 0.023(3) 0.013(3) 0.002(2) 0.001(2) 0.008(3)
O7 0.016(3) 0.013(3) 0.022(3) -0.002(2) 0.001(3) 0.003(2)
C3 0.015(4) 0.015(4) 0.017(4) 0.005(3) 0.001(3) 0.007(3)
C4 0.011(4) 0.017(4) 0.015(4) 0.011(3) 0.004(3) 0.000(3)
C6 0.009(4) 0.013(4) 0.018(4) 0.000(3) 0.003(3) 0.002(3)
C7 0.017(4) 0.023(4) 0.011(4) 0.004(3) 0.005(3) 0.010(4)
C8 0.014(4) 0.005(3) 0.023(4) -0.003(3) 0.000(3) 0.004(3)
C9 0.020(4) 0.013(4) 0.006(3) 0.003(3) 0.009(3) 0.003(3)
C10 0.019(4) 0.018(4) 0.015(4) 0.000(3) 0.007(3) 0.011(3)
C11 0.021(4) 0.021(4) 0.010(4) -0.009(3) -0.006(3) 0.011(4)
C12 0.015(4) 0.017(4) 0.004(3) -0.004(3) -0.002(3) 0.003(3)
C13 0.018(4) 0.014(4) 0.011(4) -0.008(3) 0.003(3) 0.002(3)
C14 0.025(5) 0.020(4) 0.024(5) -0.006(4) 0.003(4) 0.010(4)
C15 0.013(4) 0.033(5) 0.021(5) -0.003(4) -0.003(3) 0.011(4)
C17 0.051(9) 0.105(15) 0.038(8) -0.002(9) 0.011(7) 0.027(10)
OW1 0.015(3) 0.008(3) 0.036(4) 0.001(3) 0.002(3) 0.005(2)
OW2 0.018(3) 0.018(3) 0.033(4) 0.000(3) 0.007(3) 0.003(3)
OW3 0.017(3) 0.023(4) 0.034(4) 0.004(3) 0.000(3) 0.007(3)
OW4 0.16(2) 0.17(2) 0.17(2) 0.040(18) -0.035(18) 0.057(18)

loop_
_atom_type_symbol
_atom_type_description
_atom_type_scat_dispersion_real
_atom_type_scat_dispersion_imag
_atom_type_scat_source
C C 0.0033 0.0016 'International Tables Vol C Tables 4.2.6.8 and 6.1.1.4'
H H 0.0000 0.0000 'International Tables Vol C Tables 4.2.6.8 and 6.1.1.4'
O O 0.0106 0.0060 'International Tables Vol C Tables 4.2.6.8 and 6.1.1.4'
La La -0.2871 2.4523 'International Tables Vol C Tables 4.2.6.8 and 6.1.1.4'

loop_
_geom_angle_atom_site_label_1
_geom_angle_atom_site_label_2
_geom_angle_atom_site_label_3
_geom_angle
_geom_angle_site_symmetry_1
_geom_angle_site_symmetry_3
O1 La1 O2 100.7(2) . 2
O1 La1 O4 154.5(2) . 1_545
O2 La1 O4 86.6(2) 2 1_545
O1 La1 O6 126.6(2) . 1_544
O2 La1 O6 75.0(2) 2 1_544
O4 La1 O6 78.8(2) 1_545 1_544
O1 La1 OW1 83.0(2) . .
O2 La1 OW1 136.8(2) 2 .
O4 La1 OW1 75.3(2) 1_545 .
O6 La1 OW1 136.0(2) 1_544 .
O1 La1 O3 71.6(2) . 2_665
O2 La1 O3 148.6(2) 2 2_665
O4 La1 O3 113.73(19) 1_545 2_665
O6 La1 O3 85.3(2) 1_544 2_665
OW1 La1 O3 73.7(2) . 2_665
O1 La1 OW2 76.0(2) . .
O2 La1 OW2 71.3(2) 2 .
O4 La1 OW2 83.5(2) 1_545 .
O6 La1 OW2 142.7(2) 1_544 .
OW1 La1 OW2 68.0(2) . .
O3 La1 OW2 132.0(2) 2_665 .
O1 La1 O7 77.8(2) . 1_544
O2 La1 O7 69.0(2) 2 1_544
O4 La1 O7 127.29(19) 1_545 1_544
O6 La1 O7 50.5(2) 1_544 1_544
OW1 La1 O7 151.0(2) . 1_544
O3 La1 O7 79.6(2) 2_665 1_544
OW2 La1 O7 126.5(2) . 1_544
O1 La1 O4 118.09(19) . 2_665
O2 La1 O4 136.65(19) 2 2_665
O4 La1 O4 67.0(2) 1_545 2_665
O6 La1 O4 66.80(18) 1_544 2_665
OW1 La1 O4 70.6(2) . 2_665
O3 La1 O4 47.78(18) 2_665 2_665
OW2 La1 O4 133.8(2) . 2_665
O7 La1 O4 99.65(19) 1_544 2_665
O1 La1 C13 102.5(2) . 1_544
O2 La1 C13 68.7(2) 2 1_544
O4 La1 C13 103.0(2) 1_545 1_544
O6 La1 C13 25.5(2) 1_544 1_544
OW1 La1 C13 153.1(2) . 1_544
O3 La1 C13 82.9(2) 2_665 1_544
OW2 La1 C13 138.9(2) . 1_544
O7 La1 C13 25.1(2) 1_544 1_544
O4 La1 C13 83.9(2) 2_665 1_544
O1 La1 C5 93.7(2) . 2_665
O2 La1 C5 153.0(2) 2 2_665
O4 La1 C5 90.2(2) 1_545 2_665
O6 La1 C5 78.1(2) 1_544 2_665
OW1 La1 C5 67.2(2) . 2_665
O3 La1 C5 23.6(2) 2_665 2_665
OW2 La1 C5 134.9(2) . 2_665
O7 La1 C5 92.3(2) 1_544 2_665
O4 La1 C5 24.58(19) 2_665 2_665
C13 La1 C5 86.1(2) 1_544 2_665
C1 O1 La1 135.1(5) . .
C1 O2 La1 170.1(6) . 2
C5 O3 La1 101.3(5) . 2_665
C5 O4 La1 151.1(5) . 1_565
C5 O4 La1 87.8(5) . 2_665
La1 O4 La1 113.0(2) 1_565 2_665
C9 O5 C7 116.4(7) . .
C13 O6 La1 95.4(5) . 1_566
C13 O7 La1 91.7(5) . 1_566
O2 C1 O1 124.4(8) . .
O2 C1 C2 119.6(7) . .
O1 C1 C2 116.0(7) . .
C3 C2 C8 119.9(8) . .
C3 C2 C1 120.4(8) . .
C8 C2 C1 119.8(7) . .
C2 C3 C4 119.8(8) . .
C6 C4 C3 120.4(8) . .
C6 C4 C5 121.2(8) . .
C3 C4 C5 118.3(8) . .
O3 C5 O4 121.0(7) . .
O3 C5 C4 119.2(7) . .
O4 C5 C4 119.7(7) . .
O3 C5 La1 55.1(4) . 2_665
O4 C5 La1 67.6(4) . 2_665
C4 C5 La1 165.1(6) . 2_665
C4 C6 C7 119.4(8) . .
C8 C7 C6 120.9(8) . .
C8 C7 O5 118.3(8) . .
C6 C7 O5 120.5(8) . .
C7 C8 C2 119.3(8) . .
C10 C9 O5 121.7(8) . .
C10 C9 C15 121.1(8) . .
O5 C9 C15 117.2(8) . .
C9 C10 C11 118.7(8) . .
C10 C11 C12 120.7(8) . .
C14 C12 C11 119.7(8) . .
C14 C12 C13 119.8(8) . .
C11 C12 C13 120.4(8) . .
O7 C13 O6 122.0(8) . .
O7 C13 C12 119.8(8) . .
O6 C13 C12 118.1(7) . .
O7 C13 La1 63.2(4) . 1_566
O6 C13 La1 59.1(4) . 1_566
C12 C13 La1 174.4(6) . 1_566
C12 C14 C15 120.4(9) . .
C14 C15 C9 119.3(9) . .
O8 C16 C17 109(4) . .

loop_
_geom_bond_atom_site_label_1
_geom_bond_atom_site_label_2
_geom_bond_distance
_geom_bond_site_symmetry_2
La1 O1 2.405(6) .
La1 O2 2.416(7) 2
La1 O4 2.499(6) 1_545
La1 O6 2.542(6) 1_544
La1 OW1 2.568(7) .
La1 O3 2.572(6) 2_665
La1 OW2 2.617(8) .
La1 O7 2.632(7) 1_544
La1 O4 2.845(6) 2_665
La1 C13 2.949(8) 1_544
La1 C5 3.076(8) 2_665
O1 C1 1.276(10) .
O2 C1 1.226(10) .
O2 La1 2.416(7) 2
O3 C5 1.256(10) .
O3 La1 2.572(6) 2_665
O4 C5 1.280(10) .
O4 La1 2.499(6) 1_565
O4 La1 2.845(6) 2_665
O5 C9 1.390(10) .
O5 C7 1.393(10) .
O6 C13 1.274(11) .
O6 La1 2.542(6) 1_566
O7 C13 1.253(10) .
O7 La1 2.632(7) 1_566
O8 C16 1.45(6) .
C1 C2 1.505(11) .
C2 C3 1.387(12) .
C2 C8 1.400(12) .
C3 C4 1.390(12) .
C4 C6 1.381(12) .
C4 C5 1.501(11) .
C5 La1 3.076(8) 2_665
C6 C7 1.385(12) .
C7 C8 1.381(12) .
C9 C10 1.384(12) .
C9 C15 1.391(12) .
C10 C11 1.390(11) .
C11 C12 1.393(12) .
C12 C14 1.378(13) .
C12 C13 1.515(11) .
C13 La1 2.949(8) 1_566
C14 C15 1.390(13) .
C16 C17 1.49(5) .

loop_
_geom_torsion_atom_site_label_1
_geom_torsion_atom_site_label_2
_geom_torsion_atom_site_label_3
_geom_torsion_atom_site_label_4
_geom_torsion
_geom_torsion_site_symmetry_1
_geom_torsion_site_symmetry_4
O2 La1 O1 C1 37.1(8) 2 .
O4 La1 O1 C1 -67.6(9) 1_545 .
O6 La1 O1 C1 116.3(7) 1_544 .
OW1 La1 O1 C1 -99.3(8) . .
O3 La1 O1 C1 -174.4(8) 2_665 .
OW2 La1 O1 C1 -30.4(7) . .
O7 La1 O1 C1 102.6(8) 1_544 .
O4 La1 O1 C1 -162.9(7) 2_665 .
C13 La1 O1 C1 107.4(8) 1_544 .
C5 La1 O1 C1 -165.8(8) 2_665 .
La1 O1 C1 O2 -44.3(13) . .
La1 O1 C1 C2 136.3(6) . .
O2 C1 C2 C3 -172.7(8) . .
O1 C1 C2 C3 6.8(12) . .
O2 C1 C2 C8 7.9(12) . .
O1 C1 C2 C8 -172.6(8) . .
C8 C2 C3 C4 -4.5(13) . .
C1 C2 C3 C4 176.1(8) . .
C2 C3 C4 C6 2.4(13) . .
C2 C3 C4 C5 -175.2(8) . .
La1 O3 C5 O4 -15.9(9) 2_665 .
La1 O3 C5 C4 163.7(6) 2_665 .
La1 O4 C5 O3 151.7(8) 1_565 .
La1 O4 C5 O3 14.0(8) 2_665 .
La1 O4 C5 C4 -27.9(15) 1_565 .
La1 O4 C5 C4 -165.6(7) 2_665 .
La1 O4 C5 La1 137.6(11) 1_565 2_665
C6 C4 C5 O3 140.0(9) . .
C3 C4 C5 O3 -42.4(11) . .
C6 C4 C5 O4 -40.4(12) . .
C3 C4 C5 O4 137.2(8) . .
C6 C4 C5 La1 -156.5(18) . 2_665
C3 C4 C5 La1 21(3) . 2_665
C3 C4 C6 C7 3.1(13) . .
C5 C4 C6 C7 -179.2(8) . .
C4 C6 C7 C8 -6.7(13) . .
C4 C6 C7 O5 179.0(8) . .
C9 O5 C7 C8 129.3(8) . .
C9 O5 C7 C6 -56.3(11) . .
C6 C7 C8 C2 4.7(13) . .
O5 C7 C8 C2 179.0(7) . .
C3 C2 C8 C7 1.0(13) . .
C1 C2 C8 C7 -179.6(8) . .
C7 O5 C9 C10 -33.2(11) . .
C7 O5 C9 C15 148.7(8) . .
O5 C9 C10 C11 -180.0(8) . .
C15 C9 C10 C11 -2.0(14) . .
C9 C10 C11 C12 0.0(14) . .
C10 C11 C12 C14 1.8(14) . .
C10 C11 C12 C13 -176.4(8) . .
La1 O7 C13 O6 -5.6(9) 1_566 .
La1 O7 C13 C12 174.7(7) 1_566 .
La1 O6 C13 O7 5.9(9) 1_566 .
La1 O6 C13 C12 -174.5(7) 1_566 .
C14 C12 C13 O7 -1.6(13) . .
C11 C12 C13 O7 176.5(9) . .
C14 C12 C13 O6 178.7(9) . .
C11 C12 C13 O6 -3.1(13) . .
C11 C12 C14 C15 -1.7(15) . .
C13 C12 C14 C15 176.5(9) . .
C12 C14 C15 C9 -0.2(15) . .
C10 C9 C15 C14 2.1(14) . .
O5 C9 C15 C14 -179.8(8) . .
